data_1537407
loop_
_publ_author_name
'Hess, H.'
'Hartung, H.'

_publ_section_title
;
 Die Kristallstruktur von Wolframoxidchlorid W O Cl4 und Wolframoxidbromid
 W O Br4
;
_journal_name_full 'Zeitschrift fuer Anorganische und Allgemeine Chemie'
_journal_page_first 157
_journal_page_last 166
_journal_volume 344
_journal_year 1966
_chemical_formula_sum 'Cl4 O W'
_chemical_name_systematic 'W O Cl4'
_space_group_IT_number 79
_symmetry_space_group_name_Hall 'I 4'
_symmetry_space_group_name_H-M 'I 4'
_cell_angle_alpha 90
_cell_angle_beta 90
_cell_angle_gamma 90
_cell_formula_units_Z 2
_cell_length_a 8.48
_cell_length_b 8.48
_cell_length_c 3.995
_cell_volume 287.282
_citation_journal_id_ASTM ZAACAB
_cod_data_source_file Hess_ZAACAB_1966_778.cif
_cod_data_source_block Cl4O1W1
_cod_original_formula_sum 'Cl4 O1 W1'
_cod_database_code 1537407

loop_
_symmetry_equiv_pos_as_xyz
x,y,z
-y,x,z
-x,-y,z
y,-x,z
x+1/2,y+1/2,z+1/2
-y+1/2,x+1/2,z+1/2
-x+1/2,-y+1/2,z+1/2
y+1/2,-x+1/2,z+1/2

loop_
_atom_site_label
_atom_site_type_symbol
_atom_site_fract_x
_atom_site_fract_y
_atom_site_fract_z
_atom_site_occupancy
_atom_site_U_iso_or_equiv
W1 W+6 0 0 0 1 0.0
O1 O-2 0 0 0.545 1 0.0
Cl1 Cl-1 0.0669 0.2584 0.0789 1 0.0
